data_7109996
loop_
_publ_author_name
'Daobin Yang'
'Qianqian Yang'
'Lin Yang'
'Qian Luo'
'Yan Huang'
'Zhiyun Lu'
'Suling Zhao'

_publ_section_title
;
 Novel high performance asymmetrical squaraines for small molecule organic
 solar cells with a high open circuit voltage of 1.12 V
;
_journal_name_full Chem.Commun.
_journal_page_first 10465
_journal_paper_doi 10.1039/c3cc46217j
_journal_volume 49
_journal_year 2013
_chemical_formula_moiety 'C37 H44 N2 O4, C H4 O'
_chemical_formula_sum 'C38 H48 N2 O5'
_chemical_formula_weight 612.78
_chemical_name_systematic
;
?
;
_space_group_crystal_system monoclinic
_space_group_IT_number 14
_space_group_name_Hall '-P 2ybc'
_space_group_name_H-M_alt 'P 1 21/c 1'
_symmetry_space_group_name_Hall '-P 2ybc'
_symmetry_space_group_name_H-M 'P 1 21/c 1'
_atom_sites_solution_hydrogens geom
_atom_sites_solution_primary direct
_atom_sites_solution_secondary difmap
_audit_creation_date 2012-09-17
_audit_creation_method
;
Olex2 1.1
(compiled 2011.11.01 svn.r2039, GUI svn.r3906)
;
_cell_angle_alpha 90.00
_cell_angle_beta 107.744(3)
_cell_angle_gamma 90.00
_cell_formula_units_Z 4
_cell_length_a 14.5029(4)
_cell_length_b 16.1542(5)
_cell_length_c 15.0028(5)
_cell_measurement_reflns_used 3760
_cell_measurement_temperature 143.05(10)
_cell_measurement_theta_max 29.0983
_cell_measurement_theta_min 2.8911
_cell_volume 3347.69(19)
_computing_cell_refinement
;
CrysAlisPro, Agilent Technologies,
Version 1.171.35.21 (release 20-01-2012 CrysAlis171 .NET)
(compiled Jan 23 2012,18:06:46)
;
_computing_data_collection
;
CrysAlisPro, Agilent Technologies,
Version 1.171.35.21 (release 20-01-2012 CrysAlis171 .NET)
(compiled Jan 23 2012,18:06:46)
;
_computing_data_reduction
;
CrysAlisPro, Agilent Technologies,
Version 1.171.35.21 (release 20-01-2012 CrysAlis171 .NET)
(compiled Jan 23 2012,18:06:46)
;
_computing_molecular_graphics
;
O. V. Dolomanov, L. J. Bourhis, R. J. Gildea, J. A. K. Howard and H. Puschmann,
OLEX2: a complete structure solution, refinement and analysis program.
J. Appl. Cryst. (2009). 42, 339-341.
;
_computing_publication_material
;
O. V. Dolomanov, L. J. Bourhis, R. J. Gildea, J. A. K. Howard and H. Puschmann,
OLEX2: a complete structure solution, refinement and analysis program.
J. Appl. Cryst. (2009). 42, 339-341.
;
_computing_structure_refinement
;
SHELXL, G.M. Sheldrick, Acta Cryst.
2008). A64, 112-122
;
_computing_structure_solution
;
SHELXS, G.M. Sheldrick, Acta Cryst.
(2008). A64, 112-122
;
_diffrn_ambient_temperature 143.05(10)
_diffrn_detector_area_resol_mean 16.0874
_diffrn_measured_fraction_theta_full 0.996
_diffrn_measured_fraction_theta_max 0.996
_diffrn_measurement_details
;
1 omega -17.00 23.30 0.6500 30.0000
omega____ theta____ kappa____ phi______ frames
- -16.7361 -99.0000 30.0000 62

2 omega -78.00 47.45 0.6500 30.0000
omega____ theta____ kappa____ phi______ frames
- -16.7361 0.0000 30.0000 193

3 omega 0.00 61.10 0.6500 30.0000
omega____ theta____ kappa____ phi______ frames
- 19.8611 -99.0000 -150.0000 94
;
_diffrn_measurement_device_type 'Xcalibur, Eos'
_diffrn_measurement_method '\w scans'
_diffrn_orient_matrix_UB_11 0.0019686000
_diffrn_orient_matrix_UB_12 -0.0422657000
_diffrn_orient_matrix_UB_13 0.0133111000
_diffrn_orient_matrix_UB_21 -0.0302205000
_diffrn_orient_matrix_UB_22 0.0085945000
_diffrn_orient_matrix_UB_23 0.0281643000
_diffrn_orient_matrix_UB_31 -0.0414695000
_diffrn_orient_matrix_UB_32 -0.0082647000
_diffrn_orient_matrix_UB_33 -0.0386438000
_diffrn_radiation_monochromator graphite
_diffrn_radiation_type 'Mo K\a'
_diffrn_radiation_wavelength 0.7107
_diffrn_reflns_av_R_equivalents 0.0316
_diffrn_reflns_av_unetI/netI 0.0627
_diffrn_reflns_limit_h_max 18
_diffrn_reflns_limit_h_min -14
_diffrn_reflns_limit_k_max 15
_diffrn_reflns_limit_k_min -20
_diffrn_reflns_limit_l_max 15
_diffrn_reflns_limit_l_min -18
_diffrn_reflns_number 14519
_diffrn_reflns_theta_full 26.37
_diffrn_reflns_theta_max 26.37
_diffrn_reflns_theta_min 2.90
_diffrn_source 'Enhance (Mo) X-ray Source'
_exptl_absorpt_coefficient_mu 0.080
_exptl_absorpt_correction_T_max 1.00000
_exptl_absorpt_correction_T_min 0.99497
_exptl_absorpt_correction_type multi-scan
_exptl_absorpt_process_details
;
CrysAlisPro, Agilent Technologies,
Version 1.171.35.21 (release 20-01-2012 CrysAlis171 .NET)
(compiled Jan 23 2012,18:06:46)
Empirical absorption correction using spherical harmonics,
implemented in SCALE3 ABSPACK scaling algorithm.
;
_exptl_crystal_colour colourless
_exptl_crystal_density_diffrn 1.216
_exptl_crystal_density_method 'not measured'
_exptl_crystal_description block
_exptl_crystal_F_000 1320
_exptl_crystal_size_max 0.16
_exptl_crystal_size_mid 0.15
_exptl_crystal_size_min 0.15
_refine_diff_density_max 0.275
_refine_diff_density_min -0.213
_refine_diff_density_rms 0.044
_refine_ls_extinction_method none
_refine_ls_goodness_of_fit_ref 1.015
_refine_ls_hydrogen_treatment constr
_refine_ls_matrix_type full
_refine_ls_number_parameters 417
_refine_ls_number_reflns 6829
_refine_ls_number_restraints 0
_refine_ls_restrained_S_all 1.015
_refine_ls_R_factor_all 0.0937
_refine_ls_R_factor_gt 0.0540
_refine_ls_shift/su_max 0.001
_refine_ls_shift/su_mean 0.000
_refine_ls_structure_factor_coef Fsqd
_refine_ls_weighting_details 'calc w=1/[\s^2^(Fo^2^)+(0.0425P)^2^+0.3166P] where P=(Fo^2^+2Fc^2^)/3'
_refine_ls_weighting_scheme calc
_refine_ls_wR_factor_gt 0.1016
_refine_ls_wR_factor_ref 0.1183
_reflns_number_gt 4482
_reflns_number_total 6829
_reflns_threshold_expression >2sigma(I)
_cod_data_source_file c3cc46217j.txt
_cod_data_source_block 120913_s2_ydb
_cod_original_cell_volume 3347.68(18)
_cod_database_code 7109996
_chemical_oxdiff_formula C20H20N2O3
_reflns_odcompleteness_completeness 99.66
_reflns_odcompleteness_iscentric 1
_reflns_odcompleteness_theta 26.32

loop_
_space_group_symop_id
_space_group_symop_operation_xyz
1 'x, y, z'
2 '-x, y+1/2, -z+1/2'
3 '-x, -y, -z'
4 'x, -y-1/2, z-1/2'

loop_
_atom_site_label
_atom_site_type_symbol
_atom_site_fract_x
_atom_site_fract_y
_atom_site_fract_z
_atom_site_U_iso_or_equiv
_atom_site_adp_type
_atom_site_occupancy
_atom_site_symmetry_multiplicity
_atom_site_calc_flag
_atom_site_refinement_flags
O2 O 0.50719(9) 0.40521(9) 0.12293(9) 0.0300(3) Uani 1 1 d .
O4 O 0.65538(8) 0.30378(9) 0.14844(10) 0.0294(3) Uani 1 1 d .
H4 H 0.6096 0.3375 0.1413 0.044 Uiso 1 1 calc R
O1 O 0.69388(9) 0.63428(9) 0.15297(10) 0.0332(4) Uani 1 1 d .
O3 O 0.85130(9) 0.55125(9) 0.16825(10) 0.0320(4) Uani 1 1 d .
H3 H 0.7995 0.5761 0.1651 0.048 Uiso 1 1 calc R
N1 N 0.32454(10) 0.69749(11) 0.09513(10) 0.0228(4) Uani 1 1 d .
N2 N 0.99365(10) 0.28551(11) 0.20252(10) 0.0254(4) Uani 1 1 d .
C28 C 0.91758(12) 0.42035(13) 0.18354(12) 0.0227(4) Uani 1 1 d .
H28 H 0.9786 0.4460 0.1918 0.027 Uiso 1 1 calc R
C16 C 0.21361(13) 0.61232(14) 0.15509(13) 0.0277(5) Uani 1 1 d .
H16A H 0.2023 0.6612 0.1901 0.033 Uiso 1 1 calc R
H16B H 0.2675 0.5800 0.1971 0.033 Uiso 1 1 calc R
C30 C 0.74298(12) 0.43388(12) 0.15645(12) 0.0199(4) Uani 1 1 d .
C26 C 0.81981(12) 0.29723(13) 0.17221(11) 0.0222(4) Uani 1 1 d .
H26 H 0.8136 0.2387 0.1719 0.027 Uiso 1 1 calc R
C29 C 0.83669(13) 0.46852(13) 0.16897(12) 0.0225(4) Uani 1 1 d .
C2 C 0.22821(13) 0.82508(14) 0.10178(12) 0.0276(5) Uani 1 1 d .
H2 H 0.1701 0.7958 0.0969 0.033 Uiso 1 1 calc R
C9 C 0.40566(14) 0.91000(14) 0.11920(13) 0.0279(5) Uani 1 1 d .
C1 C 0.31310(13) 0.78365(13) 0.10252(12) 0.0239(5) Uani 1 1 d .
C27 C 0.91207(12) 0.33301(13) 0.18646(12) 0.0211(4) Uani 1 1 d .
C12 C 0.41822(12) 0.67771(13) 0.10816(12) 0.0222(4) Uani 1 1 d .
C19 C 0.44655(12) 0.59468(13) 0.11030(12) 0.0235(5) Uani 1 1 d .
H19 H 0.3946 0.5565 0.1004 0.028 Uiso 1 1 calc R
C10 C 0.40009(13) 0.82226(13) 0.11417(12) 0.0245(5) Uani 1 1 d .
C22 C 0.65925(12) 0.48411(13) 0.14328(12) 0.0210(4) Uani 1 1 d .
C35 C 0.98822(13) 0.19516(13) 0.20566(13) 0.0263(5) Uani 1 1 d .
H35A H 0.9417 0.1797 0.2393 0.032 Uiso 1 1 calc R
H35B H 1.0525 0.1734 0.2421 0.032 Uiso 1 1 calc R
C4 C 0.31840(15) 0.95376(14) 0.11441(12) 0.0297(5) Uani 1 1 d .
C11 C 0.47722(12) 0.75704(13) 0.12138(12) 0.0237(5) Uani 1 1 d .
C21 C 0.55700(13) 0.46947(13) 0.12823(12) 0.0226(4) Uani 1 1 d .
C25 C 0.73888(12) 0.34584(13) 0.15881(12) 0.0202(4) Uani 1 1 d .
O5 O 0.31498(10) 0.42204(11) 0.12139(13) 0.0522(5) Uani 1 1 d .
H5A H 0.3741 0.4182 0.1265 0.078 Uiso 1 1 calc R
C15 C 0.24157(12) 0.64082(13) 0.07062(12) 0.0250(5) Uani 1 1 d .
H15A H 0.2575 0.5918 0.0385 0.030 Uiso 1 1 calc R
H15B H 0.1855 0.6689 0.0263 0.030 Uiso 1 1 calc R
C14 C 0.52576(13) 0.76497(14) 0.04340(13) 0.0274(5) Uani 1 1 d .
H14A H 0.4758 0.7681 -0.0176 0.041 Uiso 1 1 calc R
H14B H 0.5669 0.7166 0.0448 0.041 Uiso 1 1 calc R
H14C H 0.5654 0.8153 0.0535 0.041 Uiso 1 1 calc R
C20 C 0.53560(12) 0.55797(13) 0.12406(12) 0.0223(4) Uani 1 1 d .
C3 C 0.23237(14) 0.90969(15) 0.10838(13) 0.0325(5) Uani 1 1 d .
H3A H 0.1761 0.9395 0.1089 0.039 Uiso 1 1 calc R
C31 C 1.08995(12) 0.32287(13) 0.22036(13) 0.0267(5) Uani 1 1 d .
H31A H 1.0850 0.3692 0.1760 0.032 Uiso 1 1 calc R
H31B H 1.1339 0.2810 0.2072 0.032 Uiso 1 1 calc R
C33 C 1.15263(15) 0.28686(15) 0.39177(14) 0.0368(6) Uani 1 1 d .
H33A H 1.1976 0.2462 0.3798 0.055 Uiso 1 1 calc R
H33B H 1.0911 0.2597 0.3879 0.055 Uiso 1 1 calc R
H33C H 1.1805 0.3104 0.4544 0.055 Uiso 1 1 calc R
C36 C 0.95745(14) 0.15362(14) 0.10964(13) 0.0288(5) Uani 1 1 d .
H36 H 0.8944 0.1784 0.0720 0.035 Uiso 1 1 calc R
C13 C 0.55112(13) 0.75878(13) 0.22020(12) 0.0275(5) Uani 1 1 d .
H13A H 0.5995 0.7152 0.2253 0.041 Uiso 1 1 calc R
H13B H 0.5175 0.7494 0.2669 0.041 Uiso 1 1 calc R
H13C H 0.5833 0.8128 0.2312 0.041 Uiso 1 1 calc R
C8 C 0.49046(16) 0.95676(15) 0.12714(14) 0.0365(6) Uani 1 1 d .
H8 H 0.5498 0.9290 0.1330 0.044 Uiso 1 1 calc R
C32 C 1.13519(13) 0.35530(14) 0.31951(13) 0.0279(5) Uani 1 1 d .
H32 H 1.0901 0.3967 0.3333 0.034 Uiso 1 1 calc R
C23 C 0.64042(13) 0.57276(14) 0.14155(13) 0.0249(5) Uani 1 1 d .
C5 C 0.32000(17) 1.04173(15) 0.11477(14) 0.0386(6) Uani 1 1 d .
H5 H 0.2627 1.0715 0.1119 0.046 Uiso 1 1 calc R
C18 C 0.03378(13) 0.60223(15) 0.06201(14) 0.0365(6) Uani 1 1 d .
H18A H 0.0263 0.6566 0.0880 0.055 Uiso 1 1 calc R
H18B H -0.0238 0.5686 0.0568 0.055 Uiso 1 1 calc R
H18C H 0.0417 0.6093 -0.0001 0.055 Uiso 1 1 calc R
C17 C 0.12259(13) 0.55913(14) 0.12614(14) 0.0318(5) Uani 1 1 d .
H17A H 0.1359 0.5090 0.0941 0.038 Uiso 1 1 calc R
H17B H 0.1078 0.5408 0.1833 0.038 Uiso 1 1 calc R
C39 C 0.26518(15) 0.35438(16) 0.07031(15) 0.0445(6) Uani 1 1 d .
H39A H 0.2921 0.3412 0.0195 0.067 Uiso 1 1 calc R
H39B H 0.1964 0.3683 0.0440 0.067 Uiso 1 1 calc R
H39C H 0.2722 0.3064 0.1118 0.067 Uiso 1 1 calc R
C7 C 0.48794(17) 1.04139(15) 0.12639(15) 0.0426(6) Uani 1 1 d .
H7 H 0.5453 1.0717 0.1309 0.051 Uiso 1 1 calc R
C37 C 0.94170(17) 0.06189(15) 0.12083(15) 0.0439(6) Uani 1 1 d .
H37A H 0.8902 0.0542 0.1499 0.066 Uiso 1 1 calc R
H37B H 1.0018 0.0369 0.1606 0.066 Uiso 1 1 calc R
H37C H 0.9229 0.0352 0.0592 0.066 Uiso 1 1 calc R
C38 C 1.03031(15) 0.16759(16) 0.05732(15) 0.0430(6) Uani 1 1 d .
H38A H 1.0928 0.1438 0.0931 0.064 Uiso 1 1 calc R
H38B H 1.0378 0.2271 0.0491 0.064 Uiso 1 1 calc R
H38C H 1.0075 0.1408 -0.0041 0.064 Uiso 1 1 calc R
C34 C 1.23043(14) 0.39872(16) 0.32577(15) 0.0411(6) Uani 1 1 d .
H34A H 1.2185 0.4433 0.2794 0.062 Uiso 1 1 calc R
H34B H 1.2758 0.3587 0.3134 0.062 Uiso 1 1 calc R
H34C H 1.2581 0.4220 0.3886 0.062 Uiso 1 1 calc R
C6 C 0.40214(18) 1.08376(15) 0.11917(14) 0.0438(6) Uani 1 1 d .
H6 H 0.4013 1.1425 0.1173 0.053 Uiso 1 1 calc R

loop_
_atom_site_aniso_label
_atom_site_aniso_U_11
_atom_site_aniso_U_22
_atom_site_aniso_U_33
_atom_site_aniso_U_23
_atom_site_aniso_U_13
_atom_site_aniso_U_12
O2 0.0235(7) 0.0231(9) 0.0450(8) -0.0034(7) 0.0130(6) -0.0039(6)
O4 0.0217(7) 0.0192(8) 0.0480(8) -0.0002(7) 0.0119(6) -0.0017(6)
O1 0.0229(7) 0.0201(9) 0.0578(9) -0.0024(7) 0.0141(6) -0.0032(7)
O3 0.0209(7) 0.0170(8) 0.0574(9) 0.0008(7) 0.0108(7) -0.0004(6)
N1 0.0208(8) 0.0241(10) 0.0244(8) 0.0006(7) 0.0081(6) 0.0011(8)
N2 0.0233(8) 0.0210(10) 0.0317(9) 0.0021(8) 0.0078(7) 0.0024(8)
C28 0.0168(9) 0.0230(12) 0.0282(10) 0.0004(9) 0.0067(8) -0.0024(9)
C16 0.0270(10) 0.0302(13) 0.0265(10) 0.0022(9) 0.0089(8) 0.0005(10)
C30 0.0207(9) 0.0192(11) 0.0200(9) -0.0024(8) 0.0067(8) -0.0004(9)
C26 0.0256(10) 0.0179(11) 0.0240(10) 0.0033(8) 0.0090(8) -0.0007(9)
C29 0.0260(10) 0.0176(11) 0.0229(10) 0.0016(8) 0.0059(8) -0.0023(9)
C2 0.0260(10) 0.0334(14) 0.0240(10) 0.0024(10) 0.0083(8) 0.0065(10)
C9 0.0353(11) 0.0237(12) 0.0217(10) 0.0001(9) 0.0045(9) 0.0013(10)
C1 0.0257(10) 0.0252(12) 0.0207(10) 0.0026(9) 0.0067(8) 0.0039(9)
C27 0.0234(9) 0.0216(11) 0.0188(9) 0.0008(8) 0.0073(8) 0.0027(9)
C12 0.0214(9) 0.0239(12) 0.0225(10) -0.0002(9) 0.0087(8) 0.0003(9)
C19 0.0204(9) 0.0218(12) 0.0291(10) -0.0007(9) 0.0087(8) -0.0040(9)
C10 0.0262(10) 0.0255(12) 0.0202(10) 0.0016(9) 0.0047(8) 0.0022(9)
C22 0.0233(9) 0.0200(11) 0.0205(9) -0.0011(8) 0.0080(8) -0.0026(9)
C35 0.0285(10) 0.0215(12) 0.0295(11) 0.0048(9) 0.0099(8) 0.0068(9)
C4 0.0410(12) 0.0272(13) 0.0186(10) -0.0001(9) 0.0056(9) 0.0087(11)
C11 0.0223(10) 0.0204(12) 0.0280(10) 0.0007(9) 0.0070(8) 0.0001(9)
C21 0.0217(9) 0.0238(12) 0.0236(10) -0.0019(9) 0.0089(8) -0.0006(9)
C25 0.0205(9) 0.0213(11) 0.0190(9) -0.0021(8) 0.0062(7) -0.0059(9)
O5 0.0307(8) 0.0361(11) 0.0934(13) -0.0132(10) 0.0243(9) -0.0029(8)
C15 0.0208(9) 0.0277(13) 0.0267(10) -0.0007(9) 0.0077(8) -0.0015(9)
C14 0.0273(10) 0.0242(12) 0.0314(11) 0.0016(9) 0.0097(9) -0.0034(9)
C20 0.0231(10) 0.0208(11) 0.0241(10) 0.0009(9) 0.0089(8) -0.0004(9)
C3 0.0341(11) 0.0350(14) 0.0278(11) 0.0022(10) 0.0084(9) 0.0151(11)
C31 0.0209(9) 0.0262(12) 0.0347(11) 0.0049(10) 0.0109(8) 0.0047(9)
C33 0.0442(12) 0.0350(14) 0.0321(12) -0.0014(11) 0.0129(10) 0.0045(11)
C36 0.0341(11) 0.0242(12) 0.0270(11) 0.0019(9) 0.0078(9) 0.0038(10)
C13 0.0261(10) 0.0262(12) 0.0288(11) -0.0008(9) 0.0061(9) 0.0006(9)
C8 0.0433(13) 0.0266(13) 0.0366(12) 0.0009(10) 0.0075(10) -0.0018(11)
C32 0.0223(10) 0.0260(13) 0.0361(11) -0.0005(10) 0.0098(8) 0.0052(9)
C23 0.0225(10) 0.0250(12) 0.0286(11) -0.0002(9) 0.0097(8) 0.0019(9)
C5 0.0546(14) 0.0288(14) 0.0303(12) 0.0016(10) 0.0096(10) 0.0143(12)
C18 0.0263(10) 0.0481(16) 0.0368(12) 0.0027(11) 0.0121(9) -0.0002(11)
C17 0.0297(11) 0.0327(14) 0.0354(12) 0.0046(10) 0.0136(9) -0.0019(10)
C39 0.0367(12) 0.0511(18) 0.0454(14) -0.0079(13) 0.0120(10) -0.0069(12)
C7 0.0545(15) 0.0272(14) 0.0421(14) -0.0027(11) 0.0090(11) -0.0069(12)
C37 0.0636(15) 0.0265(14) 0.0369(13) -0.0023(11) 0.0083(11) -0.0033(12)
C38 0.0514(14) 0.0426(16) 0.0403(13) -0.0043(12) 0.0219(11) 0.0038(13)
C34 0.0288(11) 0.0448(16) 0.0460(13) 0.0058(12) 0.0058(10) -0.0021(11)
C6 0.0718(17) 0.0202(13) 0.0355(13) -0.0045(10) 0.0106(12) 0.0017(13)

loop_
_atom_type_symbol
_atom_type_description
_atom_type_scat_dispersion_real
_atom_type_scat_dispersion_imag
_atom_type_scat_source
C C 0.0033 0.0016 'International Tables Vol C Tables 4.2.6.8 and 6.1.1.4'
H H 0.0000 0.0000 'International Tables Vol C Tables 4.2.6.8 and 6.1.1.4'
N N 0.0061 0.0033 'International Tables Vol C Tables 4.2.6.8 and 6.1.1.4'
O O 0.0106 0.0060 'International Tables Vol C Tables 4.2.6.8 and 6.1.1.4'

loop_
_geom_angle_atom_site_label_1
_geom_angle_atom_site_label_2
_geom_angle_atom_site_label_3
_geom_angle
C25 O4 H4 109.5
C29 O3 H3 109.5
C1 N1 C15 121.91(15)
C12 N1 C1 111.07(16)
C12 N1 C15 126.93(17)
C27 N2 C35 120.86(16)
C27 N2 C31 121.64(17)
C35 N2 C31 117.47(15)
C29 C28 H28 119.4
C29 C28 C27 121.22(17)
C27 C28 H28 119.4
H16A C16 H16B 108.0
C15 C16 H16A 109.4
C15 C16 H16B 109.4
C15 C16 C17 111.26(15)
C17 C16 H16A 109.4
C17 C16 H16B 109.4
C22 C30 C29 122.15(18)
C22 C30 C25 122.17(17)
C25 C30 C29 115.68(17)
C27 C26 H26 119.5
C25 C26 H26 119.5
C25 C26 C27 121.02(19)
O3 C29 C28 115.72(16)
O3 C29 C30 122.06(17)
C28 C29 C30 122.22(19)
C1 C2 H2 121.4
C3 C2 H2 121.4
C3 C2 C1 117.2(2)
C10 C9 C4 117.06(19)
C8 C9 C10 124.77(19)
C8 C9 C4 118.2(2)
C2 C1 N1 126.60(18)
C10 C1 N1 109.48(16)
C10 C1 C2 123.9(2)
N2 C27 C28 120.71(17)
N2 C27 C26 121.69(18)
C26 C27 C28 117.60(17)
N1 C12 C19 120.34(18)
N1 C12 C11 108.71(17)
C19 C12 C11 130.92(16)
C12 C19 H19 113.9
C20 C19 C12 132.11(19)
C20 C19 H19 113.9
C9 C10 C11 131.36(18)
C1 C10 C9 119.76(18)
C1 C10 C11 108.87(18)
C30 C22 C21 135.85(19)
C30 C22 C23 135.27(17)
C21 C22 C23 88.87(15)
N2 C35 H35A 108.7
N2 C35 H35B 108.7
N2 C35 C36 114.27(16)
H35A C35 H35B 107.6
C36 C35 H35A 108.7
C36 C35 H35B 108.7
C3 C4 C9 120.2(2)
C3 C4 C5 121.1(2)
C5 C4 C9 118.7(2)
C12 C11 C14 109.86(16)
C12 C11 C13 109.84(16)
C10 C11 C12 101.70(14)
C10 C11 C14 112.65(16)
C10 C11 C13 109.72(16)
C13 C11 C14 112.53(15)
O2 C21 C22 133.43(19)
O2 C21 C20 134.21(17)
O2 C21 C23 178.00(16)
C22 C21 C20 92.35(16)
C22 C21 C23 45.70(11)
C20 C21 C23 46.66(11)
O4 C25 C30 122.70(17)
O4 C25 C26 115.05(17)
C26 C25 C30 122.25(17)
C39 O5 H5A 109.5
N1 C15 C16 112.84(15)
N1 C15 H15A 109.0
N1 C15 H15B 109.0
C16 C15 H15A 109.0
C16 C15 H15B 109.0
H15A C15 H15B 107.8
C11 C14 H14A 109.5
C11 C14 H14B 109.5
C11 C14 H14C 109.5
H14A C14 H14B 109.5
H14A C14 H14C 109.5
H14B C14 H14C 109.5
C19 C20 C21 127.23(18)
C19 C20 C23 145.2(2)
C21 C20 C23 87.54(15)
C2 C3 C4 121.66(19)
C2 C3 H3A 119.2
C4 C3 H3A 119.2
N2 C31 H31A 108.5
N2 C31 H31B 108.5
N2 C31 C32 114.93(15)
H31A C31 H31B 107.5
C32 C31 H31A 108.5
C32 C31 H31B 108.5
H33A C33 H33B 109.5
H33A C33 H33C 109.5
H33B C33 H33C 109.5
C32 C33 H33A 109.5
C32 C33 H33B 109.5
C32 C33 H33C 109.5
C35 C36 H36 108.1
C37 C36 C35 109.60(16)
C37 C36 H36 108.1
C38 C36 C35 111.98(17)
C38 C36 H36 108.1
C38 C36 C37 110.8(2)
C11 C13 H13A 109.5
C11 C13 H13B 109.5
C11 C13 H13C 109.5
H13A C13 H13B 109.5
H13A C13 H13C 109.5
H13B C13 H13C 109.5
C9 C8 H8 119.6
C7 C8 C9 120.8(2)
C7 C8 H8 119.6
C31 C32 H32 108.5
C31 C32 C34 109.29(16)
C33 C32 C31 112.09(18)
C33 C32 H32 108.5
C33 C32 C34 109.92(16)
C34 C32 H32 108.5
O1 C23 C22 132.81(17)
O1 C23 C21 177.35(17)
O1 C23 C20 135.94(19)
C22 C23 C21 45.43(11)
C22 C23 C20 91.22(16)
C20 C23 C21 45.81(11)
C4 C5 H5 119.5
C6 C5 C4 120.9(2)
C6 C5 H5 119.5
H18A C18 H18B 109.5
H18A C18 H18C 109.5
H18B C18 H18C 109.5
C17 C18 H18A 109.5
C17 C18 H18B 109.5
C17 C18 H18C 109.5
C16 C17 H17A 108.6
C16 C17 H17B 108.6
C18 C17 C16 114.54(18)
C18 C17 H17A 108.6
C18 C17 H17B 108.6
H17A C17 H17B 107.6
O5 C39 H39A 109.5
O5 C39 H39B 109.5
O5 C39 H39C 109.5
H39A C39 H39B 109.5
H39A C39 H39C 109.5
H39B C39 H39C 109.5
C8 C7 H7 119.6
C8 C7 C6 120.8(2)
C6 C7 H7 119.6
C36 C37 H37A 109.5
C36 C37 H37B 109.5
C36 C37 H37C 109.5
H37A C37 H37B 109.5
H37A C37 H37C 109.5
H37B C37 H37C 109.5
C36 C38 H38A 109.5
C36 C38 H38B 109.5
C36 C38 H38C 109.5
H38A C38 H38B 109.5
H38A C38 H38C 109.5
H38B C38 H38C 109.5
C32 C34 H34A 109.5
C32 C34 H34B 109.5
C32 C34 H34C 109.5
H34A C34 H34B 109.5
H34A C34 H34C 109.5
H34B C34 H34C 109.5
C5 C6 C7 120.5(2)
C5 C6 H6 119.7
C7 C6 H6 119.7

loop_
_geom_bond_atom_site_label_1
_geom_bond_atom_site_label_2
_geom_bond_distance
O2 C21 1.253(2)
O4 H4 0.8400
O4 C25 1.356(2)
O1 C23 1.240(2)
O3 H3 0.8400
O3 C29 1.354(2)
N1 C1 1.410(3)
N1 C12 1.351(2)
N1 C15 1.467(2)
N2 C27 1.369(2)
N2 C35 1.463(3)
N2 C31 1.469(2)
C28 H28 0.9500
C28 C29 1.369(3)
C28 C27 1.415(3)
C16 H16A 0.9900
C16 H16B 0.9900
C16 C15 1.515(3)
C16 C17 1.523(3)
C30 C29 1.428(2)
C30 C22 1.423(3)
C30 C25 1.424(3)
C26 H26 0.9500
C26 C27 1.413(2)
C26 C25 1.375(2)
C2 H2 0.9500
C2 C1 1.398(3)
C2 C3 1.370(3)
C9 C10 1.420(3)
C9 C4 1.432(3)
C9 C8 1.417(3)
C1 C10 1.370(3)
C12 C19 1.400(3)
C12 C11 1.520(3)
C19 H19 0.9500
C19 C20 1.378(2)
C10 C11 1.516(3)
C22 C21 1.450(2)
C22 C23 1.457(3)
C35 H35A 0.9900
C35 H35B 0.9900
C35 C36 1.527(3)
C4 C3 1.415(3)
C4 C5 1.421(3)
C11 C14 1.544(3)
C11 C13 1.542(2)
C21 C20 1.460(3)
C21 C23 2.035(3)
O5 H5A 0.8400
O5 C39 1.402(3)
C15 H15A 0.9900
C15 H15B 0.9900
C14 H14A 0.9800
C14 H14B 0.9800
C14 H14C 0.9800
C20 C23 1.481(2)
C3 H3A 0.9500
C31 H31A 0.9900
C31 H31B 0.9900
C31 C32 1.524(3)
C33 H33A 0.9800
C33 H33B 0.9800
C33 H33C 0.9800
C33 C32 1.515(3)
C36 H36 1.0000
C36 C37 1.517(3)
C36 C38 1.513(3)
C13 H13A 0.9800
C13 H13B 0.9800
C13 H13C 0.9800
C8 H8 0.9500
C8 C7 1.368(3)
C32 H32 1.0000
C32 C34 1.526(3)
C5 H5 0.9500
C5 C6 1.355(3)
C18 H18A 0.9800
C18 H18B 0.9800
C18 H18C 0.9800
C18 C17 1.521(3)
C17 H17A 0.9900
C17 H17B 0.9900
C39 H39A 0.9800
C39 H39B 0.9800
C39 H39C 0.9800
C7 H7 0.9500
C7 C6 1.395(3)
C37 H37A 0.9800
C37 H37B 0.9800
C37 H37C 0.9800
C38 H38A 0.9800
C38 H38B 0.9800
C38 H38C 0.9800
C34 H34A 0.9800
C34 H34B 0.9800
C34 H34C 0.9800
C6 H6 0.9500

loop_
_geom_hbond_atom_site_label_D
_geom_hbond_atom_site_label_H
_geom_hbond_atom_site_label_A
_geom_hbond_distance_DH
_geom_hbond_distance_HA
_geom_hbond_distance_DA
_geom_hbond_angle_DHA
O4 H4 O2 0.84 1.80 2.6361(18) 176.8
O3 H3 O1 0.84 1.76 2.5970(18) 175.4
O5 H5A O2 0.84 1.96 2.7939(19) 173.3

loop_
_geom_torsion_atom_site_label_1
_geom_torsion_atom_site_label_2
_geom_torsion_atom_site_label_3
_geom_torsion_atom_site_label_4
_geom_torsion
O2 C21 C20 C19 -1.4(3)
O2 C21 C20 C23 177.5(2)
O2 C21 C23 O1 16(7)
O2 C21 C23 C22 65(5)
O2 C21 C23 C20 -116(5)
N1 C1 C10 C9 177.25(16)
N1 C1 C10 C11 -3.9(2)
N1 C12 C19 C20 -178.52(18)
N1 C12 C11 C10 0.49(18)
N1 C12 C11 C14 -119.05(16)
N1 C12 C11 C13 116.65(16)
N2 C35 C36 C37 -172.69(17)
N2 C35 C36 C38 63.9(2)
N2 C31 C32 C33 62.7(2)
N2 C31 C32 C34 -175.21(17)
C30 C22 C21 O2 1.2(4)
C30 C22 C21 C20 179.9(2)
C30 C22 C21 C23 178.7(3)
C30 C22 C23 O1 -1.4(4)
C30 C22 C23 C21 -178.7(3)
C30 C22 C23 C20 -179.9(2)
C29 C28 C27 N2 -178.98(16)
C29 C28 C27 C26 1.1(3)
C29 C30 C22 C21 179.32(19)
C29 C30 C22 C23 -2.6(3)
C29 C30 C25 O4 179.69(15)
C29 C30 C25 C26 0.0(3)
C2 C1 C10 C9 -4.8(3)
C2 C1 C10 C11 174.06(16)
C9 C10 C11 C12 -179.21(19)
C9 C10 C11 C14 -61.7(3)
C9 C10 C11 C13 64.5(3)
C9 C4 C3 C2 -3.6(3)
C9 C4 C5 C6 0.3(3)
C9 C8 C7 C6 0.9(3)
C1 N1 C12 C19 175.47(16)
C1 N1 C12 C11 -2.8(2)
C1 N1 C15 C16 -87.1(2)
C1 C2 C3 C4 0.9(3)
C1 C10 C11 C12 2.07(19)
C1 C10 C11 C14 119.61(17)
C1 C10 C11 C13 -114.19(17)
C27 N2 C35 C36 81.3(2)
C27 N2 C31 C32 78.8(2)
C27 C28 C29 O3 179.58(16)
C27 C28 C29 C30 0.3(3)
C27 C26 C25 O4 -178.32(15)
C27 C26 C25 C30 1.4(3)
C12 N1 C1 C2 -173.54(17)
C12 N1 C1 C10 4.3(2)
C12 N1 C15 C16 96.8(2)
C12 C19 C20 C21 177.54(19)
C12 C19 C20 C23 -0.5(4)
C19 C12 C11 C10 -177.59(18)
C19 C12 C11 C14 62.9(2)
C19 C12 C11 C13 -61.4(3)
C19 C20 C23 O1 1.3(4)
C19 C20 C23 C22 179.6(3)
C19 C20 C23 C21 178.5(3)
C10 C9 C4 C3 2.2(3)
C10 C9 C4 C5 -177.08(17)
C10 C9 C8 C7 176.39(19)
C22 C30 C29 O3 -0.6(3)
C22 C30 C29 C28 178.65(17)
C22 C30 C25 O4 0.2(3)
C22 C30 C25 C26 -179.52(16)
C22 C21 C20 C19 179.92(18)
C22 C21 C20 C23 -1.18(14)
C22 C21 C23 O1 -49(4)
C22 C21 C23 C20 178.3(2)
C35 N2 C27 C28 179.95(16)
C35 N2 C27 C26 -0.1(3)
C35 N2 C31 C32 -99.2(2)
C4 C9 C10 C1 1.8(3)
C4 C9 C10 C11 -176.80(17)
C4 C9 C8 C7 -2.6(3)
C4 C5 C6 C7 -2.0(3)
C11 C12 C19 C20 -0.6(3)
C21 C22 C23 O1 177.3(2)
C21 C22 C23 C20 -1.19(14)
C21 C20 C23 O1 -177.2(2)
C21 C20 C23 C22 1.18(14)
C25 C30 C29 O3 179.94(16)
C25 C30 C29 C28 -0.8(3)
C25 C30 C22 C21 -1.2(3)
C25 C30 C22 C23 176.85(19)
C25 C26 C27 N2 178.12(16)
C25 C26 C27 C28 -1.9(3)
C15 N1 C1 C2 9.9(3)
C15 N1 C1 C10 -172.29(15)
C15 N1 C12 C19 -8.1(3)
C15 N1 C12 C11 173.54(15)
C15 C16 C17 C18 -59.7(2)
C20 C21 C23 O1 132(4)
C20 C21 C23 C22 -178.3(2)
C3 C2 C1 N1 -178.99(17)
C3 C2 C1 C10 3.5(3)
C3 C4 C5 C6 -179.02(18)
C31 N2 C27 C28 2.1(3)
C31 N2 C27 C26 -177.99(16)
C31 N2 C35 C36 -100.76(19)
C8 C9 C10 C1 -177.19(18)
C8 C9 C10 C11 4.2(3)
C8 C9 C4 C3 -178.70(17)
C8 C9 C4 C5 2.0(3)
C8 C7 C6 C5 1.4(3)
C23 C22 C21 O2 -177.5(2)
C23 C22 C21 C20 1.20(14)
C23 C21 C20 C19 -178.9(2)
C5 C4 C3 C2 175.65(18)
C17 C16 C15 N1 175.55(17)
